data_4506376
loop_
_publ_author_name
'Cai, Yang'
'Zhang, Yadong'
'Huang, Yougui'
'Marder, Seth R.'
'Walton, Krista S.'

_publ_section_title
;
 Impact of Alkyl-Functionalized BTC on Properties of Copper-Based
 Metal--Organic Frameworks
;
_journal_issue 7
_journal_name_full 'Crystal Growth &amp; Design'
_journal_page_first 3709
_journal_paper_doi 10.1021/cg300518k
_journal_volume 12
_journal_year 2012
_chemical_formula_moiety 'C22 H14 Cu3 O22.50'
_chemical_formula_sum 'C22 H Cu3 O20.5'
_chemical_formula_weight 828.95
_chemical_name_systematic
; 
 ? 
;
_space_group_IT_number 71
_symmetry_cell_setting tetragonal
_symmetry_space_group_name_Hall '-I 2 2'
_symmetry_space_group_name_H-M 'I m m m'
_atom_sites_solution_hydrogens geom
_atom_sites_solution_primary direct
_atom_sites_solution_secondary difmap
_audit_creation_method SHELXL-97
_cell_angle_alpha 90.00
_cell_angle_beta 90.00
_cell_angle_gamma 90.00
_cell_formula_units_Z 8
_cell_length_a 20.1311(16)
_cell_length_b 20.1311(16)
_cell_length_c 20.5559(16)
_cell_measurement_reflns_used 2576
_cell_measurement_temperature 173(2)
_cell_measurement_theta_max 27.4419
_cell_measurement_theta_min 2.2318
_cell_volume 8330.5(11)
_computing_cell_refinement CrystalClear
_computing_data_collection CrystalClear
_computing_data_reduction 'SHELXS-97 (Sheldrick, 1990)'
_computing_molecular_graphics 'SHELXL-97 (Sheldrick, 1997)'
_computing_publication_material 'SHELXL-97 (Sheldrick, 1997)'
_computing_structure_refinement 'SHELXL-97 (Sheldrick, 1997)'
_computing_structure_solution 'SHELXS-97 (Sheldrick, 1990)'
_diffrn_ambient_temperature 173(2)
_diffrn_measured_fraction_theta_full 0.904
_diffrn_measured_fraction_theta_max 0.904
_diffrn_measurement_device_type 'Bruker APEXII CCD '
_diffrn_measurement_method \w
_diffrn_radiation_monochromator graphite
_diffrn_radiation_source 'fine-focus sealed tube'
_diffrn_radiation_type CuK\a
_diffrn_radiation_wavelength 1.54178
_diffrn_reflns_av_R_equivalents 0.0228
_diffrn_reflns_av_sigmaI/netI 0.0222
_diffrn_reflns_limit_h_max 23
_diffrn_reflns_limit_h_min -19
_diffrn_reflns_limit_k_max 23
_diffrn_reflns_limit_k_min -22
_diffrn_reflns_limit_l_max 24
_diffrn_reflns_limit_l_min -20
_diffrn_reflns_number 15589
_diffrn_reflns_theta_full 67.69
_diffrn_reflns_theta_max 67.69
_diffrn_reflns_theta_min 3.07
_exptl_absorpt_coefficient_mu 2.364
_exptl_absorpt_correction_T_max 1.0000
_exptl_absorpt_correction_T_min 0.8723
_exptl_absorpt_correction_type multi-scan
_exptl_absorpt_process_details 'SADABS (Sheldrick, 1996)'
_exptl_crystal_colour Blue
_exptl_crystal_density_diffrn 1.250
_exptl_crystal_density_method 'not measured'
_exptl_crystal_description Block
_exptl_crystal_F_000 3072
_exptl_crystal_size_max 0.06
_exptl_crystal_size_mid 0.06
_exptl_crystal_size_min 0.04
_refine_diff_density_max 7.368
_refine_diff_density_min -6.986
_refine_diff_density_rms 0.476
_refine_ls_extinction_method none
_refine_ls_goodness_of_fit_ref 1.238
_refine_ls_hydrogen_treatment mixed
_refine_ls_matrix_type full
_refine_ls_number_parameters 205
_refine_ls_number_reflns 3728
_refine_ls_number_restraints 24
_refine_ls_restrained_S_all 1.235
_refine_ls_R_factor_all 0.2764
_refine_ls_R_factor_gt 0.2727
_refine_ls_shift/su_max 0.827
_refine_ls_shift/su_mean 0.014
_refine_ls_structure_factor_coef Fsqd
_refine_ls_weighting_details 'calc w=1/[\s^2^(Fo^2^)+(0.8000P)^2^+0.5500P] where P=(Fo^2^+2Fc^2^)/3'
_refine_ls_weighting_scheme calc
_refine_ls_wR_factor_gt 0.7227
_refine_ls_wR_factor_ref 0.7297
_reflns_number_gt 3435
_reflns_number_total 3728
_reflns_threshold_expression >2sigma(I)
_cod_data_source_file cg300518k_si_003.cif
_cod_data_source_block c:\yc-4(c~1\y
_cod_depositor_comments
;
The following automatic conversions were performed:

'_symmetry_cell_setting' value 'Tetragonal' changed to 'tetragonal'
according to /home/saulius/struct/CIF-dictionaries/cif_core.dic
dictionary named 'cif_core.dic' version 2.4.1 from
2010-06-29.

'_exptl_absorpt_correction_type' value 'Multi-scan'
changed to 'multi-scan' according to
/home/saulius/struct/CIF-dictionaries/cif_core.dic dictionary named
'cif_core.dic' version 2.4.1 from 2010-06-29.

Automatic conversion script
Id: cif_fix_values 1891 2012-01-12 08:04:46Z andrius 
;
_cod_original_sg_symbol_H-M Immm
_cod_original_formula_sum 'C22 H Cu3 O20.50'
_cod_database_code 4506376

loop_
_symmetry_equiv_pos_as_xyz
'x, y, z'
'-x, -y, z'
'x, -y, -z'
'-x, y, -z'
'x+1/2, y+1/2, z+1/2'
'-x+1/2, -y+1/2, z+1/2'
'x+1/2, -y+1/2, -z+1/2'
'-x+1/2, y+1/2, -z+1/2'
'-x, -y, -z'
'x, y, -z'
'-x, y, z'
'x, -y, z'
'-x+1/2, -y+1/2, -z+1/2'
'x+1/2, y+1/2, -z+1/2'
'-x+1/2, y+1/2, z+1/2'
'x+1/2, -y+1/2, z+1/2'

loop_
_atom_site_label
_atom_site_type_symbol
_atom_site_fract_x
_atom_site_fract_y
_atom_site_fract_z
_atom_site_U_iso_or_equiv
_atom_site_adp_type
_atom_site_occupancy
_atom_site_symmetry_multiplicity
_atom_site_calc_flag
_atom_site_refinement_flags
Cu1 Cu 0.26360(13) 0.26608(11) 0.31076(9) 0.0209(13) Uani 1 1 d .
Cu2 Cu -0.0660(2) 0.0000 0.5000 0.0313(15) Uani 1 4 d S
Cu3 Cu 0.0000 0.5656(2) 0.0000 0.0401(17) Uani 1 4 d S
O1 O 0.1689(7) 0.2605(5) 0.3157(5) 0.028(3) Uani 1 1 d U
O2 O -0.0548(8) 0.0673(8) 0.4316(6) 0.047(4) Uani 1 1 d .
O3 O 0.2348(6) 0.3297(7) 0.1829(5) 0.030(3) Uiso 1 1 d .
O4 O 0.2543(8) 0.3603(7) 0.2813(8) 0.053(4) Uani 1 1 d .
O5 O 0.0685(10) 0.5580(6) 0.0638(7) 0.055(4) Uani 1 1 d .
O6 O -0.1732(11) 0.0000 0.5000 0.058(8) Uani 1 4 d S
O7 O 0.0000 0.6796(14) 0.0000 0.051(6) Uiso 1 4 d S
O8 O 0.3586(6) 0.2653(6) 0.2848(6) 0.036(3) Uani 1 1 d U
O9 O 0.2781(10) 0.2896(14) 0.4128(8) 0.088(8) Uani 1 1 d .
O10 O 0.19(2) 0.5000 0.0000 0.6(2) Uiso 1 4 d S
O11 O -0.0661(19) 0.5000 0.5000 0.064(9) Uiso 1 4 d S
O12 O 0.0000 0.428(3) 0.5000 0.12(2) Uiso 1 4 d S
O13 O 0.3329(16) 0.4294(14) 0.4342(13) 0.104(8) Uiso 1 1 d .
O14 O 0.435(2) 0.347(3) 0.396(2) 0.165(15) Uiso 1 1 d .
C1 C 0.0000 0.2432(16) 0.2675(13) 0.046(7) Uani 1 2 d S
C2 C 0.2149(11) 0.4393(8) 0.2051(8) 0.035(4) Uiso 1 1 d .
C3 C 0.1662(16) 0.4384(7) 0.1590(11) 0.061(7) Uani 1 1 d .
H3 H 0.1480 0.3976 0.1442 0.073 Uiso 1 1 calc R
C4 C 0.0000 0.3010(12) 0.2135(14) 0.036(5) Uani 1 2 d S
H4A H 0.0399 0.2972 0.1856 0.043 Uiso 0.50 1 calc PR
H4B H -0.0399 0.2972 0.1856 0.043 Uiso 0.50 1 calc PR
C5 C 0.0871(11) 0.5000 0.0873(15) 0.040(6) Uani 1 2 d S
C6 C 0.0000 0.366(2) 0.248(5) 0.14(3) Uani 1 2 d S
C7 C 0.358(2) 0.5000 0.216(2) 0.087(12) Uani 1 2 d SU
C8 C 0.2364(9) 0.3707(9) 0.2217(9) 0.037(4) Uani 1 1 d .
C9 C 0.0592(9) 0.2136(9) 0.2933(10) 0.034(4) Uani 1 1 d .
C10 C 0.2461(11) 0.5000 0.2265(13) 0.033(5) Uani 1 2 d S
C11 C 0.1432(13) 0.5000 0.1337(15) 0.043(6) Uani 1 2 d S
C13 C 0.0600(7) 0.1724(10) 0.3418(9) 0.036(4) Uani 1 1 d .
H13 H 0.1002 0.1634 0.3643 0.043 Uiso 1 1 calc R
C14 C 0.0000 0.1411(13) 0.3605(11) 0.036(5) Uani 1 2 d S
C15 C 0.0000 0.0877(16) 0.4141(11) 0.041(7) Uani 1 2 d S
C16 C 0.1277(7) 0.2397(8) 0.2689(8) 0.030(4) Uani 1 1 d U
C17 C 0.3023(12) 0.5000 0.2692(18) 0.057(8) Uani 1 2 d S
H17A H 0.3039 0.4598 0.2968 0.069 Uiso 0.50 1 calc PR
H17B H 0.3039 0.5402 0.2968 0.069 Uiso 0.50 1 calc PR

loop_
_atom_site_aniso_label
_atom_site_aniso_U_11
_atom_site_aniso_U_22
_atom_site_aniso_U_33
_atom_site_aniso_U_23
_atom_site_aniso_U_13
_atom_site_aniso_U_12
Cu1 0.017(2) 0.0173(18) 0.0282(18) -0.0002(6) 0.0013(8) -0.0076(7)
Cu2 0.015(2) 0.044(3) 0.034(3) 0.000 0.000 0.000
Cu3 0.046(4) 0.025(3) 0.049(3) 0.000 0.000 0.000
O1 0.024(7) 0.020(5) 0.039(6) -0.007(3) -0.003(4) -0.010(4)
O2 0.041(9) 0.057(8) 0.044(6) 0.006(6) -0.003(7) 0.015(6)
O4 0.053(8) 0.044(8) 0.063(9) 0.008(7) -0.011(8) -0.011(7)
O5 0.085(13) 0.021(6) 0.060(8) 0.007(5) -0.016(8) 0.003(6)
O6 0.005(10) 0.041(14) 0.13(3) 0.000 0.000 0.000
O8 0.021(6) 0.048(7) 0.038(6) -0.005(4) 0.024(5) -0.016(5)
O9 0.060(11) 0.17(2) 0.033(7) -0.025(10) -0.018(7) -0.014(13)
C1 0.000(9) 0.09(2) 0.046(13) 0.030(13) 0.000 0.000
C3 0.10(2) 0.009(7) 0.070(12) -0.004(7) -0.015(14) 0.014(9)
C4 0.010(9) 0.033(11) 0.065(14) -0.006(11) 0.000 0.000
C5 0.006(9) 0.044(13) 0.070(16) 0.000 -0.008(11) 0.000
C6 0.10(4) 0.07(2) 0.24(8) -0.06(4) 0.000 0.000
C7 0.066(18) 0.105(19) 0.090(18) 0.000 0.005(16) 0.000
C8 0.047(11) 0.027(9) 0.038(8) 0.013(7) 0.006(8) -0.010(7)
C9 0.019(9) 0.029(8) 0.053(9) 0.008(7) 0.000(8) -0.006(6)
C10 0.008(9) 0.035(12) 0.056(14) 0.000 -0.003(11) 0.000
C11 0.027(11) 0.031(11) 0.072(16) 0.000 -0.001(13) 0.000
C13 0.004(6) 0.055(10) 0.048(9) 0.008(8) 0.003(7) 0.009(6)
C14 0.013(9) 0.050(13) 0.045(12) -0.009(10) 0.000 0.000
C15 0.000(9) 0.088(19) 0.036(11) 0.030(12) 0.000 0.000
C16 0.005(7) 0.049(8) 0.037(8) -0.003(6) -0.005(6) 0.000(5)
C17 0.010(10) 0.066(17) 0.10(2) 0.000 -0.040(14) 0.000

loop_
_atom_type_symbol
_atom_type_description
_atom_type_scat_dispersion_real
_atom_type_scat_dispersion_imag
_atom_type_scat_source
C C 0.0181 0.0091 'International Tables Vol C Tables 4.2.6.8 and 6.1.1.4'
Cu Cu -1.9646 0.5888 'International Tables Vol C Tables 4.2.6.8 and 6.1.1.4'
O O 0.0492 0.0322 'International Tables Vol C Tables 4.2.6.8 and 6.1.1.4'
H H 0.0000 0.0000 'International Tables Vol C Tables 4.2.6.8 and 6.1.1.4'

loop_
_geom_angle_atom_site_label_1
_geom_angle_atom_site_label_2
_geom_angle_atom_site_label_3
_geom_angle
_geom_angle_site_symmetry_1
_geom_angle_site_symmetry_3
O1 Cu1 O3 87.3(5) . 13
O1 Cu1 O8 166.9(5) . .
O3 Cu1 O8 89.7(5) 13 .
O1 Cu1 O4 88.8(6) . .
O3 Cu1 O4 165.5(6) 13 .
O8 Cu1 O4 90.9(6) . .
O1 Cu1 O9 95.5(6) . .
O3 Cu1 O9 98.6(8) 13 .
O8 Cu1 O9 97.6(7) . .
O4 Cu1 O9 95.6(9) . .
O1 Cu1 Cu1 80.1(3) . 13
O3 Cu1 Cu1 79.8(3) 13 13
O8 Cu1 Cu1 86.8(4) . 13
O4 Cu1 Cu1 85.8(5) . 13
O9 Cu1 Cu1 175.4(6) . 13
O2 Cu2 O2 91.4(9) . 10_556
O2 Cu2 O2 87.1(8) . 12
O2 Cu2 O2 166.9(10) 10_556 12
O2 Cu2 O2 166.9(10) . 3_556
O2 Cu2 O2 87.1(8) 10_556 3_556
O2 Cu2 O2 91.4(9) 12 3_556
O2 Cu2 O6 96.6(5) . .
O2 Cu2 O6 96.6(5) 10_556 .
O2 Cu2 O6 96.6(5) 12 .
O2 Cu2 O6 96.6(5) 3_556 .
O2 Cu2 Cu2 83.4(5) . 9_556
O2 Cu2 Cu2 83.4(5) 10_556 9_556
O2 Cu2 Cu2 83.4(5) 12 9_556
O2 Cu2 Cu2 83.4(5) 3_556 9_556
O6 Cu2 Cu2 180.000(1) . 9_556
O5 Cu3 O5 86.8(11) 4 11
O5 Cu3 O5 92.5(11) 4 10
O5 Cu3 O5 170.9(8) 11 10
O5 Cu3 O5 170.9(8) 4 .
O5 Cu3 O5 92.5(11) 11 .
O5 Cu3 O5 86.8(11) 10 .
O5 Cu3 O7 94.6(4) 4 .
O5 Cu3 O7 94.6(4) 11 .
O5 Cu3 O7 94.6(4) 10 .
O5 Cu3 O7 94.6(4) . .
O5 Cu3 Cu3 85.4(4) 4 9_565
O5 Cu3 Cu3 85.4(4) 11 9_565
O5 Cu3 Cu3 85.4(4) 10 9_565
O5 Cu3 Cu3 85.4(4) . 9_565
O7 Cu3 Cu3 180.000(2) . 9_565
C16 O1 Cu1 126.8(10) . .
C15 O2 Cu2 122.8(13) . .
C8 O3 Cu1 132.1(12) . 13
C8 O4 Cu1 117.8(13) . .
C5 O5 Cu3 121.8(14) . .
C16 O8 Cu1 119.6(12) 13 .
C9 C1 C9 112(2) . 11
C9 C1 C4 123.8(11) . .
C9 C1 C4 123.8(11) 11 .
C3 C2 C10 122.4(17) . .
C3 C2 C8 110.9(15) . .
C10 C2 C8 126.1(18) . .
C2 C3 C11 118.5(18) . .
C2 C3 H3 120.8 . .
C11 C3 H3 120.7 . .
C6 C4 C1 108(4) . .
C6 C4 H4A 110.2 . .
C1 C4 H4A 110.2 . .
C6 C4 H4B 110.2 . .
C1 C4 H4B 110.2 . .
H4A C4 H4B 108.5 . .
O5 C5 O5 125(2) . 12_565
O5 C5 C11 117.0(12) . .
O5 C5 C11 117.0(12) 12_565 .
O3 C8 O4 123.2(18) . .
O3 C8 C2 120.0(16) . .
O4 C8 C2 116.7(17) . .
C13 C9 C1 124.1(17) . .
C13 C9 C16 116.8(15) . .
C1 C9 C16 118.4(15) . .
C2 C10 C2 116(2) 12_565 .
C2 C10 C17 122.1(11) 12_565 .
C2 C10 C17 122.1(11) . .
C3 C11 C3 121(3) . 12_565
C3 C11 C5 119.0(14) . .
C3 C11 C5 119.0(14) 12_565 .
C9 C13 C14 118.9(16) . .
C9 C13 H13 120.6 . .
C14 C13 H13 120.6 . .
C13 C14 C13 117(2) 11 .
C13 C14 C15 120.4(11) 11 .
C13 C14 C15 120.4(11) . .
O2 C15 O2 127(2) 11 .
O2 C15 C14 116.2(11) 11 .
O2 C15 C14 116.2(11) . .
O8 C16 O1 124.9(15) 13 .
O8 C16 C9 119.7(15) 13 .
O1 C16 C9 115.0(14) . .
C10 C17 C7 98(3) . .
C10 C17 H17A 112.1 . .
C7 C17 H17A 112.1 . .
C10 C17 H17B 112.1 . .
C7 C17 H17B 112.1 . .
H17A C17 H17B 109.8 . .

loop_
_geom_bond_atom_site_label_1
_geom_bond_atom_site_label_2
_geom_bond_distance
_geom_bond_site_symmetry_2
Cu1 O1 1.913(14) .
Cu1 O3 1.932(14) 13
Cu1 O8 1.985(12) .
Cu1 O4 2.000(15) .
Cu1 O9 2.171(15) .
Cu1 Cu1 2.638(4) 13
Cu2 O2 1.966(14) .
Cu2 O2 1.966(14) 10_556
Cu2 O2 1.966(14) 12
Cu2 O2 1.966(14) 3_556
Cu2 O6 2.16(2) .
Cu2 Cu2 2.658(9) 9_556
Cu3 O5 1.910(17) 4
Cu3 O5 1.910(17) 11
Cu3 O5 1.910(17) 10
Cu3 O5 1.910(17) .
Cu3 O7 2.29(3) .
Cu3 Cu3 2.641(9) 9_565
O1 C16 1.34(2) .
O2 C15 1.23(2) .
O3 C8 1.15(2) .
O3 Cu1 1.932(14) 13
O4 C8 1.29(2) .
O5 C5 1.319(18) .
O8 C16 1.14(2) 13
C1 C9 1.43(2) .
C1 C9 1.43(2) 11
C1 C4 1.61(4) .
C2 C3 1.36(3) .
C2 C10 1.44(2) .
C2 C8 1.49(2) .
C3 C11 1.42(2) .
C3 H3 0.9500 .
C4 C6 1.50(5) .
C4 H4A 0.9900 .
C4 H4B 0.9900 .
C5 O5 1.319(18) 12_565
C5 C11 1.48(4) .
C7 C17 1.57(6) .
C9 C13 1.30(3) .
C9 C16 1.56(2) .
C10 C2 1.44(2) 12_565
C10 C17 1.43(4) .
C11 C3 1.42(2) 12_565
C13 C14 1.42(2) .
C13 H13 0.9500 .
C14 C13 1.42(2) 11
C14 C15 1.54(3) .
C15 O2 1.23(2) 11
C16 O8 1.14(2) 13
C17 H17A 0.9900 .
C17 H17B 0.9900 .

loop_
_geom_torsion_atom_site_label_1
_geom_torsion_atom_site_label_2
_geom_torsion_atom_site_label_3
_geom_torsion_atom_site_label_4
_geom_torsion
_geom_torsion_site_symmetry_1
_geom_torsion_site_symmetry_4
O3 Cu1 O1 C16 -73.6(12) 13 .
O8 Cu1 O1 C16 3(3) . .
O4 Cu1 O1 C16 92.4(13) . .
O9 Cu1 O1 C16 -172.0(14) . .
Cu1 Cu1 O1 C16 6.4(12) 13 .
O2 Cu2 O2 C15 81(2) 10_556 .
O2 Cu2 O2 C15 -86(2) 12 .
O2 Cu2 O2 C15 -3(2) 3_556 .
O6 Cu2 O2 C15 177(2) . .
Cu2 Cu2 O2 C15 -3(2) 9_556 .
O1 Cu1 O4 C8 -76.3(15) . .
O3 Cu1 O4 C8 -2(3) 13 .
O8 Cu1 O4 C8 90.5(15) . .
O9 Cu1 O4 C8 -171.8(15) . .
Cu1 Cu1 O4 C8 3.8(15) 13 .
O5 Cu3 O5 C5 -4.7(18) 4 .
O5 Cu3 O5 C5 80.5(19) 11 .
O5 Cu3 O5 C5 -90.4(19) 10 .
O7 Cu3 O5 C5 175.3(18) . .
Cu3 Cu3 O5 C5 -4.7(18) 9_565 .
O1 Cu1 O8 C16 12(3) . 13
O3 Cu1 O8 C16 88.4(14) 13 13
O4 Cu1 O8 C16 -77.1(14) . 13
O9 Cu1 O8 C16 -172.9(15) . 13
Cu1 Cu1 O8 C16 8.6(13) 13 13
C10 C2 C3 C11 -3(4) . .
C8 C2 C3 C11 -175(2) . .
C9 C1 C4 C6 -91(3) . .
C9 C1 C4 C6 91(3) 11 .
Cu3 O5 C5 O5 10(4) . 12_565
Cu3 O5 C5 C11 176.6(18) . .
Cu1 O3 C8 O4 16(3) 13 .
Cu1 O3 C8 C2 -162.0(13) 13 .
Cu1 O4 C8 O3 -12(3) . .
Cu1 O4 C8 C2 166.4(13) . .
C3 C2 C8 O3 31(3) . .
C10 C2 C8 O3 -140(2) . .
C3 C2 C8 O4 -147(2) . .
C10 C2 C8 O4 42(3) . .
C9 C1 C9 C13 -10(4) 11 .
C4 C1 C9 C13 172(2) . .
C9 C1 C9 C16 178.9(14) 11 .
C4 C1 C9 C16 1(4) . .
C3 C2 C10 C2 11(4) . 12_565
C8 C2 C10 C2 -178.4(12) . 12_565
C3 C2 C10 C17 -173(3) . .
C8 C2 C10 C17 -2(4) . .
C2 C3 C11 C3 -5(5) . 12_565
C2 C3 C11 C5 -176(2) . .
O5 C5 C11 C3 -178(2) . .
O5 C5 C11 C3 -11(4) 12_565 .
O5 C5 C11 C3 11(4) . 12_565
O5 C5 C11 C3 178(2) 12_565 12_565
C1 C9 C13 C14 17(4) . .
C16 C9 C13 C14 -172.3(17) . .
C9 C13 C14 C13 -22(4) . 11
C9 C13 C14 C15 175(2) . .
Cu2 O2 C15 O2 6(5) . 11
Cu2 O2 C15 C14 -179.3(16) . .
C13 C14 C15 O2 -174(2) 11 11
C13 C14 C15 O2 -11(4) . 11
C13 C14 C15 O2 11(4) 11 .
C13 C14 C15 O2 174(2) . .
Cu1 O1 C16 O8 -16(2) . 13
Cu1 O1 C16 C9 156.5(11) . .
C13 C9 C16 O8 126(2) . 13
C1 C9 C16 O8 -62(3) . 13
C13 C9 C16 O1 -47(2) . .
C1 C9 C16 O1 124(2) . .
C2 C10 C17 C7 -92(2) 12_565 .
C2 C10 C17 C7 92(2) . .
